data_4509841
loop_
_publ_author_name
'W\"ockel, Simone'
'Plessow, Philipp'
'Schelwies, Mathias'
'Brinks, Marion K.'
'Rominger, Frank'
'Hofmann, Peter'
'Limbach, Michael'

_publ_section_title
;
 Alcohol Amination with Aminoacidato Cp*Ir(III)-Complexes as Catalysts:
 Dissociation of the Chelating Ligand during Initiation
;
_journal_issue 1
_journal_name_full 'ACS Catalysis'
_journal_page_first 152
_journal_paper_doi 10.1021/cs4009418
_journal_volume 4
_journal_year 2014
_chemical_formula_sum 'C6 H13 N O2'
_chemical_formula_weight 131.17
_chemical_name_common '14 in manuscript'
_chemical_name_systematic
; 
 ? 
;
_space_group_crystal_system monoclinic
_space_group_IT_number 14
_space_group_name_Hall '-P 2yn'
_space_group_name_H-M_alt 'P 1 21/n 1'
_symmetry_space_group_name_Hall '-P 2yn'
_symmetry_space_group_name_H-M 'P 1 21/n 1'
_atom_sites_solution_hydrogens mixed
_atom_sites_solution_primary direct
_audit_creation_method SHELXL-2013
_cell_angle_alpha 90
_cell_angle_beta 105.240(4)
_cell_angle_gamma 90
_cell_formula_units_Z 4
_cell_length_a 8.3622(13)
_cell_length_b 9.0389(14)
_cell_length_c 9.9889(16)
_cell_measurement_reflns_used 1293
_cell_measurement_temperature 200(2)
_cell_measurement_theta_max 26.35
_cell_measurement_theta_min 2.83
_cell_volume 728.5(2)
_computing_cell_refinement 'Bruker SAINT'
_computing_data_collection 'Bruker APEX2'
_computing_data_reduction 'Bruker SAINT'
_computing_molecular_graphics 'Bruker SHELXTL'
_computing_publication_material 'Bruker SHELXTL'
_computing_structure_refinement 'SHELXL-2013 (Sheldrick, 2013)'
_computing_structure_solution 'SHELXS-97 (Sheldrick 2008)'
_diffrn_ambient_temperature 200(2)
_diffrn_measured_fraction_theta_full 0.995
_diffrn_measured_fraction_theta_max 0.985
_diffrn_measurement_device_type 'Bruker APEX'
_diffrn_measurement_method '\f and \w scans'
_diffrn_radiation_type MoK\a
_diffrn_radiation_wavelength 0.71073
_diffrn_reflns_av_R_equivalents 0.0296
_diffrn_reflns_av_unetI/netI 0.0371
_diffrn_reflns_Laue_measured_fraction_full 0.995
_diffrn_reflns_Laue_measured_fraction_max 0.985
_diffrn_reflns_limit_h_max 10
_diffrn_reflns_limit_h_min -9
_diffrn_reflns_limit_k_max 11
_diffrn_reflns_limit_k_min -9
_diffrn_reflns_limit_l_max 12
_diffrn_reflns_limit_l_min -12
_diffrn_reflns_number 4314
_diffrn_reflns_point_group_measured_fraction_full 0.995
_diffrn_reflns_point_group_measured_fraction_max 0.985
_diffrn_reflns_theta_full 25.242
_diffrn_reflns_theta_max 26.373
_diffrn_reflns_theta_min 2.835
_exptl_absorpt_coefficient_mu 0.089
_exptl_absorpt_correction_T_max 0.9585
_exptl_absorpt_correction_T_min 0.8332
_exptl_absorpt_correction_type multi-scan
_exptl_absorpt_process_details
;
Sheldrick, G. M. (2008). <i>SADABS</i>. University of G\"ottingen, Germany.
;
_exptl_crystal_colour colourless
_exptl_crystal_density_diffrn 1.196
_exptl_crystal_description needle
_exptl_crystal_F_000 288
_exptl_crystal_size_max 0.320
_exptl_crystal_size_mid 0.150
_exptl_crystal_size_min 0.090
_refine_diff_density_max 0.240
_refine_diff_density_min -0.215
_refine_diff_density_rms 0.046
_refine_ls_extinction_method none
_refine_ls_goodness_of_fit_ref 1.110
_refine_ls_hydrogen_treatment mixed
_refine_ls_matrix_type full
_refine_ls_number_parameters 96
_refine_ls_number_reflns 1469
_refine_ls_number_restraints 0
_refine_ls_restrained_S_all 1.110
_refine_ls_R_factor_all 0.0636
_refine_ls_R_factor_gt 0.0477
_refine_ls_shift/su_max 0.000
_refine_ls_shift/su_mean 0.000
_refine_ls_structure_factor_coef Fsqd
_refine_ls_weighting_details 'w=1/[\s^2^(Fo^2^)+(0.0390P)^2^+0.2350P] where P=(Fo^2^+2Fc^2^)/3'
_refine_ls_weighting_scheme calc
_refine_ls_wR_factor_gt 0.1039
_refine_ls_wR_factor_ref 0.1138
_reflns_Friedel_coverage 0.000
_reflns_number_gt 1155
_reflns_number_total 1469
_reflns_threshold_expression 'I > 2\s(I)'
_cod_data_source_file cs4009418_si_002.cif
_cod_data_source_block siw15
_cod_database_code 4509841
_shelx_space_group_comment
; 
The symmetry employed for this shelxl refinement is uniquely defined 
by the following loop, which should always be used as a source of 
symmetry information in preference to the above space-group names. 
They are only intended as comments. 
;
_shelx_estimated_absorpt_t_min 0.972
_shelx_estimated_absorpt_t_max 0.992
_shelxl_version_number 2013-3

loop_
_space_group_symop_operation_xyz
'x, y, z'
'-x+1/2, y+1/2, -z+1/2'
'-x, -y, -z'
'x-1/2, -y-1/2, z-1/2'

loop_
_atom_site_label
_atom_site_type_symbol
_atom_site_fract_x
_atom_site_fract_y
_atom_site_fract_z
_atom_site_U_iso_or_equiv
_atom_site_adp_type
_atom_site_occupancy
_atom_site_site_symmetry_order
_atom_site_calc_flag
_atom_site_refinement_flags_posn
_atom_site_refinement_flags_adp
C1 C 0.3492(2) 0.23235(19) 0.96521(17) 0.0241(4) Uani 1 1 d . .
O1 O 0.25459(17) 0.33779(15) 0.91910(13) 0.0351(4) Uani 1 1 d . .
O2 O 0.37444(17) 0.12252(14) 0.89722(13) 0.0346(4) Uani 1 1 d . .
C2 C 0.4416(2) 0.2352(2) 1.12212(17) 0.0232(4) Uani 1 1 d . .
N3 N 0.61705(18) 0.18330(17) 1.13717(15) 0.0227(3) Uani 1 1 d . .
H3A H 0.612(3) 0.085(3) 1.104(2) 0.038(6) Uiso 1 1 d . .
H3B H 0.672(3) 0.178(3) 1.229(3) 0.051(7) Uiso 1 1 d . .
C4 C 0.7183(2) 0.2747(2) 1.06506(19) 0.0326(5) Uani 1 1 d . .
H4A H 0.7264 0.3771 1.1012 0.039 Uiso 1 1 calc R U
H4B H 0.6631 0.2781 0.9645 0.039 Uiso 1 1 calc R U
C5 C 0.8900(3) 0.2109(3) 1.0873(2) 0.0428(6) Uani 1 1 d . .
H5A H 0.9454(11) 0.2045(16) 1.1907(14) 0.064 Uiso 1 1 calc R U
H5B H 0.9582(11) 0.2772(13) 1.0412(15) 0.064 Uiso 1 1 calc R U
H5C H 0.8821(3) 0.1080(16) 1.0449(15) 0.064 Uiso 1 1 calc R U
C6 C 0.3617(2) 0.1213(2) 1.19700(19) 0.0336(5) Uani 1 1 d . .
H6A H 0.3680(15) 0.0209(13) 1.1560(11) 0.050 Uiso 1 1 calc R U
H6B H 0.2426(16) 0.1482(9) 1.1861(12) 0.050 Uiso 1 1 calc R U
H6C H 0.4218(13) 0.1199(11) 1.2981(13) 0.050 Uiso 1 1 calc R U
C7 C 0.4441(2) 0.3874(2) 1.18647(18) 0.0344(5) Uani 1 1 d . .
H7A H 0.5099(16) 0.3839(4) 1.2848(13) 0.052 Uiso 1 1 calc R U
H7B H 0.3291(15) 0.4186(8) 1.1819(13) 0.052 Uiso 1 1 calc R U
H7C H 0.4951(17) 0.4592(10) 1.1349(11) 0.052 Uiso 1 1 calc R U

loop_
_atom_site_aniso_label
_atom_site_aniso_U_11
_atom_site_aniso_U_22
_atom_site_aniso_U_33
_atom_site_aniso_U_23
_atom_site_aniso_U_13
_atom_site_aniso_U_12
C1 0.0237(8) 0.0248(10) 0.0196(8) -0.0002(7) -0.0019(7) -0.0003(7)
O1 0.0395(8) 0.0326(8) 0.0243(6) -0.0022(5) -0.0073(5) 0.0131(6)
O2 0.0480(8) 0.0262(7) 0.0219(6) -0.0051(5) -0.0044(6) 0.0079(6)
C2 0.0218(8) 0.0252(10) 0.0189(8) -0.0013(6) -0.0010(7) 0.0034(7)
N3 0.0239(7) 0.0221(8) 0.0179(7) -0.0001(6) -0.0021(6) 0.0012(6)
C4 0.0325(10) 0.0345(11) 0.0293(10) 0.0048(8) 0.0052(8) -0.0008(8)
C5 0.0346(11) 0.0561(15) 0.0388(11) 0.0059(10) 0.0114(9) 0.0055(10)
C6 0.0292(10) 0.0432(12) 0.0269(9) 0.0066(8) 0.0047(7) -0.0014(9)
C7 0.0375(10) 0.0343(11) 0.0248(9) -0.0089(8) -0.0033(8) 0.0088(9)

loop_
_atom_type_symbol
_atom_type_description
_atom_type_scat_dispersion_real
_atom_type_scat_dispersion_imag
_atom_type_scat_source
C C 0.0033 0.0016 'International Tables Vol C Tables 4.2.6.8 and 6.1.1.4'
H H 0.0000 0.0000 'International Tables Vol C Tables 4.2.6.8 and 6.1.1.4'
N N 0.0061 0.0033 'International Tables Vol C Tables 4.2.6.8 and 6.1.1.4'
O O 0.0106 0.0060 'International Tables Vol C Tables 4.2.6.8 and 6.1.1.4'

loop_
_geom_angle_atom_site_label_1
_geom_angle_atom_site_label_2
_geom_angle_atom_site_label_3
_geom_angle
O1 C1 O2 125.93(15)
O1 C1 C2 117.28(15)
O2 C1 C2 116.77(15)
N3 C2 C7 109.57(14)
N3 C2 C6 106.30(14)
C7 C2 C6 111.32(16)
N3 C2 C1 107.89(13)
C7 C2 C1 112.99(14)
C6 C2 C1 108.50(14)
C4 N3 C2 116.02(14)
C4 N3 H3A 109.3(13)
C2 N3 H3A 107.8(13)
C4 N3 H3B 108.3(15)
C2 N3 H3B 109.4(15)
H3A N3 H3B 105(2)
N3 C4 C5 110.82(16)
N3 C4 H4A 109.5
C5 C4 H4A 109.5
N3 C4 H4B 109.5
C5 C4 H4B 109.5
H4A C4 H4B 108.1
C4 C5 H5A 109.5
C4 C5 H5B 109.5
H5A C5 H5B 109.5
C4 C5 H5C 109.5
H5A C5 H5C 109.5
H5B C5 H5C 109.5
C2 C6 H6A 109.5
C2 C6 H6B 109.5
H6A C6 H6B 109.5
C2 C6 H6C 109.5
H6A C6 H6C 109.5
H6B C6 H6C 109.5
C2 C7 H7A 109.5
C2 C7 H7B 109.5
H7A C7 H7B 109.5
C2 C7 H7C 109.5
H7A C7 H7C 109.5
H7B C7 H7C 109.5

loop_
_geom_bond_atom_site_label_1
_geom_bond_atom_site_label_2
_geom_bond_distance
C1 O1 1.247(2)
C1 O2 1.252(2)
C1 C2 1.555(2)
C2 N3 1.510(2)
C2 C7 1.516(3)
C2 C6 1.526(3)
N3 C4 1.496(2)
N3 H3A 0.95(2)
N3 H3B 0.91(3)
C4 C5 1.508(3)
C4 H4A 0.9900
C4 H4B 0.9900
C5 H5A 1.017(14)
C5 H5B 1.017(14)
C5 H5C 1.017(14)
C6 H6A 1.003(12)
C6 H6B 1.003(12)
C6 H6C 1.003(12)
C7 H7A 0.992(12)
C7 H7B 0.992(12)
C7 H7C 0.992(12)

loop_
_geom_torsion_atom_site_label_1
_geom_torsion_atom_site_label_2
_geom_torsion_atom_site_label_3
_geom_torsion_atom_site_label_4
_geom_torsion
O1 C1 C2 N3 -139.10(17)
O2 C1 C2 N3 42.3(2)
O1 C1 C2 C7 -17.8(2)
O2 C1 C2 C7 163.54(16)
O1 C1 C2 C6 106.12(19)
O2 C1 C2 C6 -72.5(2)
C7 C2 N3 C4 -62.56(19)
C6 C2 N3 C4 177.05(15)
C1 C2 N3 C4 60.83(19)
C2 N3 C4 C5 -179.65(16)
